data_4105325
loop_
_publ_author_name
'Yang Peng'
'Jing-Dong Guo'
'Bobby D. Ellis'
'Zhongliang Zhu'
'James C. Fettinger'
'Shigeru Nagase'
'Philip P. Power'

_publ_section_title
;
 Reaction of Hydrogen or Ammonia with Unsaturated Germanium or Tin
 Molecules under Ambient Conditions: Oxidative Addition versus Arene
 Elimination
;
_journal_name_full 'Journal of the American Chemical Society'
_journal_page_first 16272
_journal_page_last 16282
_journal_paper_doi 10.1021/ja9068408
_journal_volume 131
_journal_year 2009
_chemical_formula_moiety 'C48 H54 N2 Sn2, C7 H8'
_chemical_formula_sum 'C55 H62 N2 Sn2'
_chemical_formula_weight 988.45
_chemical_name_systematic
; 
 ? 
;
_space_group_IT_number 2
_symmetry_cell_setting triclinic
_symmetry_space_group_name_Hall '-P 1'
_symmetry_space_group_name_H-M 'P -1'
_atom_sites_solution_hydrogens geom
_atom_sites_solution_primary direct
_atom_sites_solution_secondary difmap
_audit_creation_method SHELXL-97
_cell_angle_alpha 102.6280(19)
_cell_angle_beta 95.034(2)
_cell_angle_gamma 93.0434(19)
_cell_formula_units_Z 2
_cell_length_a 8.6345(12)
_cell_length_b 12.8195(18)
_cell_length_c 21.717(3)
_cell_measurement_reflns_used 4917
_cell_measurement_temperature 90(2)
_cell_measurement_theta_max 27.44
_cell_measurement_theta_min 2.90
_cell_volume 2330.2(6)
_computing_cell_refinement 'SAINT (7.46A) (Bruker, 2006)'
_computing_data_collection 'Apex2 (2.2-0) (Bruker, 2007)'
_computing_data_reduction 'SAINT (7.46A) (Bruker, 2006)'
_computing_molecular_graphics 'SHELXTL 5.1, XP (Sheldrick, 1994)'
_computing_publication_material SHELXL97
_computing_structure_refinement 'SHELXL-97 (Sheldrick, 2008)'
_computing_structure_solution 'SHELXS-97 (Sheldrick, 2008)'
_diffrn_ambient_temperature 90(2)
_diffrn_measured_fraction_theta_full 0.993
_diffrn_measured_fraction_theta_max 0.993
_diffrn_measurement_device_type 'Bruker SMART APEXII CCD'
_diffrn_measurement_method '\w and \f'
_diffrn_radiation_monochromator graphite
_diffrn_radiation_source 'fine-focus sealed tube'
_diffrn_radiation_type MoK\a
_diffrn_radiation_wavelength 0.71073
_diffrn_reflns_av_R_equivalents 0.0000
_diffrn_reflns_av_sigmaI/netI 0.0446
_diffrn_reflns_limit_h_max 11
_diffrn_reflns_limit_h_min -11
_diffrn_reflns_limit_k_max 16
_diffrn_reflns_limit_k_min -16
_diffrn_reflns_limit_l_max 28
_diffrn_reflns_limit_l_min 0
_diffrn_reflns_number 10655
_diffrn_reflns_theta_full 27.50
_diffrn_reflns_theta_max 27.50
_diffrn_reflns_theta_min 2.78
_exptl_absorpt_coefficient_mu 1.110
_exptl_absorpt_correction_T_max 0.925
_exptl_absorpt_correction_T_min 0.857
_exptl_absorpt_correction_type multi-scan
_exptl_absorpt_process_details 'TWINABS V2008/3 (Sheldrick, 2008)'
_exptl_crystal_colour Colorless
_exptl_crystal_density_diffrn 1.409
_exptl_crystal_description Block
_exptl_crystal_F_000 1012
_exptl_crystal_size_max 0.12
_exptl_crystal_size_mid 0.09
_exptl_crystal_size_min 0.07
_refine_diff_density_max 1.357
_refine_diff_density_min -0.773
_refine_diff_density_rms 0.108
_refine_ls_extinction_method none
_refine_ls_goodness_of_fit_ref 1.066
_refine_ls_hydrogen_treatment constr
_refine_ls_matrix_type full
_refine_ls_number_parameters 584
_refine_ls_number_reflns 10655
_refine_ls_number_restraints 6
_refine_ls_restrained_S_all 1.066
_refine_ls_R_factor_all 0.0429
_refine_ls_R_factor_gt 0.0325
_refine_ls_shift/su_max 0.001
_refine_ls_shift/su_mean 0.000
_refine_ls_structure_factor_coef Fsqd
_refine_ls_weighting_details 'calc w=1/[\s^2^(Fo^2^)+(0.0461P)^2^+0.1203P] where P=(Fo^2^+2Fc^2^)/3'
_refine_ls_weighting_scheme calc
_refine_ls_wR_factor_gt 0.0838
_refine_ls_wR_factor_ref 0.0870
_reflns_number_gt 8798
_reflns_number_total 10655
_reflns_threshold_expression >2sigma(I)
_cod_data_source_file ja9068408_si_002_4.cif
_cod_data_source_block tw51
_cod_original_cell_volume 2330.1(6)
_cod_database_code 4105325

loop_
_symmetry_equiv_pos_as_xyz
'x, y, z'
'-x, -y, -z'

loop_
_atom_site_label
_atom_site_type_symbol
_atom_site_fract_x
_atom_site_fract_y
_atom_site_fract_z
_atom_site_U_iso_or_equiv
_atom_site_adp_type
_atom_site_occupancy
_atom_site_symmetry_multiplicity
_atom_site_calc_flag
_atom_site_refinement_flags
_atom_site_disorder_assembly
_atom_site_disorder_group
Sn1 Sn 0.159401(19) 0.211027(13) 0.148893(8) 0.01767(6) Uani 1 1 d . . .
Sn2 Sn 0.277177(19) 0.290531(13) 0.307196(8) 0.01806(6) Uani 1 1 d . . .
C1 C 0.3939(3) 0.14459(18) 0.14371(11) 0.0159(5) Uani 1 1 d . . .
N1 N 0.2425(3) 0.35819(16) 0.22195(10) 0.0200(5) Uani 1 1 d . . .
H1A H 0.3341 0.3889 0.2130 0.024 Uiso 1 1 calc R . .
H1B H 0.1688 0.4079 0.2262 0.024 Uiso 1 1 calc R . .
C2 C 0.4115(3) 0.03561(19) 0.14311(11) 0.0170(5) Uani 1 1 d . . .
N2 N 0.1143(3) 0.17031(16) 0.24038(10) 0.0195(5) Uani 1 1 d . . .
H2A H 0.0124 0.1787 0.2487 0.023 Uiso 1 1 calc R . .
H2B H 0.1380 0.1015 0.2412 0.023 Uiso 1 1 calc R . .
C3 C 0.5522(3) -0.0092(2) 0.13280(13) 0.0215(5) Uani 1 1 d . . .
H3 H 0.5612 -0.0827 0.1328 0.026 Uiso 1 1 calc R . .
C4 C 0.6804(3) 0.0529(2) 0.12247(13) 0.0231(6) Uani 1 1 d . . .
H4 H 0.7775 0.0224 0.1166 0.028 Uiso 1 1 calc R . .
C5 C 0.6656(3) 0.1591(2) 0.12079(13) 0.0214(5) Uani 1 1 d . . .
H5 H 0.7527 0.2014 0.1133 0.026 Uiso 1 1 calc R . .
C6 C 0.5236(3) 0.20486(19) 0.13003(12) 0.0172(5) Uani 1 1 d . . .
C7 C 0.2727(3) -0.03431(18) 0.15074(12) 0.0171(5) Uani 1 1 d . . .
C8 C 0.2523(3) -0.06013(19) 0.20951(12) 0.0187(5) Uani 1 1 d . . .
C9 C 0.1138(3) -0.11555(19) 0.21611(13) 0.0204(5) Uani 1 1 d . . .
H9 H 0.0996 -0.1333 0.2556 0.025 Uiso 1 1 calc R . .
C10 C -0.0044(3) -0.14566(19) 0.16655(13) 0.0207(5) Uani 1 1 d . . .
C11 C 0.0211(3) -0.12510(19) 0.10831(13) 0.0199(5) Uani 1 1 d . . .
H11 H -0.0569 -0.1485 0.0736 0.024 Uiso 1 1 calc R . .
C12 C 0.1591(3) -0.07060(19) 0.09907(12) 0.0183(5) Uani 1 1 d . . .
C13 C 0.3740(3) -0.0253(2) 0.26522(13) 0.0247(6) Uani 1 1 d . . .
H13A H 0.3379 -0.0483 0.3020 0.037 Uiso 1 1 calc R . .
H13B H 0.3922 0.0530 0.2751 0.037 Uiso 1 1 calc R . .
H13C H 0.4713 -0.0579 0.2548 0.037 Uiso 1 1 calc R . .
C14 C -0.1588(3) -0.1978(2) 0.17658(15) 0.0292(6) Uani 1 1 d . . .
H14A H -0.2256 -0.1423 0.1952 0.044 Uiso 1 1 calc R . .
H14B H -0.1407 -0.2461 0.2053 0.044 Uiso 1 1 calc R . .
H14C H -0.2100 -0.2387 0.1357 0.044 Uiso 1 1 calc R . .
C15 C 0.1844(3) -0.0541(2) 0.03399(12) 0.0238(6) Uani 1 1 d . . .
H15A H 0.1887 0.0227 0.0347 0.036 Uiso 1 1 calc R . .
H15B H 0.0982 -0.0913 0.0034 0.036 Uiso 1 1 calc R . .
H15C H 0.2828 -0.0829 0.0216 0.036 Uiso 1 1 calc R . .
C16 C 0.5080(3) 0.31688(19) 0.12246(12) 0.0179(5) Uani 1 1 d . . .
C17 C 0.4248(3) 0.3350(2) 0.06746(12) 0.0202(5) Uani 1 1 d . . .
C18 C 0.4014(3) 0.4392(2) 0.06245(13) 0.0236(6) Uani 1 1 d . . .
H18 H 0.3437 0.4507 0.0255 0.028 Uiso 1 1 calc R . .
C19 C 0.4603(3) 0.5276(2) 0.11006(13) 0.0228(6) Uani 1 1 d . . .
C20 C 0.5486(3) 0.5083(2) 0.16217(13) 0.0217(5) Uani 1 1 d . . .
H20 H 0.5936 0.5678 0.1941 0.026 Uiso 1 1 calc R . .
C21 C 0.5743(3) 0.40545(19) 0.16970(12) 0.0190(5) Uani 1 1 d . . .
C22 C 0.3639(4) 0.2426(2) 0.01294(13) 0.0282(6) Uani 1 1 d . . .
H22A H 0.3149 0.2707 -0.0219 0.042 Uiso 1 1 calc R . .
H22B H 0.2867 0.1967 0.0272 0.042 Uiso 1 1 calc R . .
H22C H 0.4505 0.2007 -0.0018 0.042 Uiso 1 1 calc R . .
C23 C 0.4273(4) 0.6397(2) 0.10476(15) 0.0311(7) Uani 1 1 d . . .
H23A H 0.4233 0.6444 0.0602 0.047 Uiso 1 1 calc R . .
H23B H 0.5102 0.6906 0.1298 0.047 Uiso 1 1 calc R . .
H23C H 0.3270 0.6570 0.1208 0.047 Uiso 1 1 calc R . .
C24 C 0.6672(3) 0.3891(2) 0.22851(13) 0.0248(6) Uani 1 1 d . . .
H24A H 0.7685 0.3636 0.2177 0.037 Uiso 1 1 calc R . .
H24B H 0.6103 0.3360 0.2460 0.037 Uiso 1 1 calc R . .
H24C H 0.6833 0.4573 0.2601 0.037 Uiso 1 1 calc R . .
C25 C 0.0876(3) 0.37692(19) 0.35510(12) 0.0170(5) Uani 1 1 d . . .
C26 C -0.0271(3) 0.32058(18) 0.38051(12) 0.0163(5) Uani 1 1 d . . .
C27 C -0.1504(3) 0.3732(2) 0.40737(13) 0.0216(5) Uani 1 1 d . . .
H27 H -0.2275 0.3342 0.4237 0.026 Uiso 1 1 calc R . .
C28 C -0.1624(3) 0.4813(2) 0.41066(14) 0.0244(6) Uani 1 1 d . . .
H28 H -0.2489 0.5158 0.4278 0.029 Uiso 1 1 calc R . .
C29 C -0.0468(3) 0.53930(19) 0.38872(12) 0.0210(5) Uani 1 1 d . . .
H29 H -0.0523 0.6142 0.3922 0.025 Uiso 1 1 calc R . .
C30 C 0.0768(3) 0.48813(19) 0.36169(12) 0.0167(5) Uani 1 1 d . . .
C31 C -0.0155(3) 0.20460(19) 0.38274(12) 0.0168(5) Uani 1 1 d . . .
C32 C -0.1222(3) 0.12527(19) 0.34448(12) 0.0176(5) Uani 1 1 d . . .
C33 C -0.1106(3) 0.01852(19) 0.34816(12) 0.0209(5) Uani 1 1 d . . .
H33 H -0.1810 -0.0352 0.3213 0.025 Uiso 1 1 calc R . .
C34 C 0.0005(3) -0.0117(2) 0.38976(13) 0.0227(6) Uani 1 1 d . . .
C35 C 0.1036(3) 0.0684(2) 0.42823(13) 0.0213(5) Uani 1 1 d . . .
H35 H 0.1802 0.0495 0.4572 0.026 Uiso 1 1 calc R . .
C36 C 0.0970(3) 0.17554(19) 0.42534(12) 0.0183(5) Uani 1 1 d . . .
C37 C -0.2502(3) 0.1526(2) 0.30016(13) 0.0235(6) Uani 1 1 d . . .
H37A H -0.2863 0.0887 0.2671 0.035 Uiso 1 1 calc R . .
H37B H -0.2102 0.2091 0.2805 0.035 Uiso 1 1 calc R . .
H37C H -0.3372 0.1779 0.3241 0.035 Uiso 1 1 calc R . .
C38 C 0.0097(4) -0.1273(2) 0.39410(15) 0.0315(7) Uani 1 1 d . . .
H38A H 0.0908 -0.1592 0.3687 0.047 Uiso 1 1 calc R . .
H38B H -0.0910 -0.1671 0.3779 0.047 Uiso 1 1 calc R . .
H38C H 0.0352 -0.1306 0.4385 0.047 Uiso 1 1 calc R . .
C39 C 0.2095(3) 0.2581(2) 0.47074(13) 0.0259(6) Uani 1 1 d . . .
H39A H 0.2563 0.2259 0.5042 0.039 Uiso 1 1 calc R . .
H39B H 0.1531 0.3194 0.4898 0.039 Uiso 1 1 calc R . .
H39C H 0.2917 0.2822 0.4476 0.039 Uiso 1 1 calc R . .
C40 C 0.2067(3) 0.55546(18) 0.34430(12) 0.0172(5) Uani 1 1 d . . .
C41 C 0.3521(3) 0.57209(19) 0.38104(12) 0.0189(5) Uani 1 1 d . . .
C42 C 0.4728(3) 0.6327(2) 0.36428(13) 0.0214(5) Uani 1 1 d . . .
H42 H 0.5710 0.6425 0.3890 0.026 Uiso 1 1 calc R . .
C43 C 0.4538(3) 0.67963(19) 0.31231(13) 0.0199(5) Uani 1 1 d . . .
C44 C 0.3104(3) 0.66566(19) 0.27783(12) 0.0195(5) Uani 1 1 d . . .
H44 H 0.2958 0.6980 0.2425 0.023 Uiso 1 1 calc R . .
C45 C 0.1850(3) 0.60559(18) 0.29275(12) 0.0173(5) Uani 1 1 d . . .
C46 C 0.3800(4) 0.5282(2) 0.43998(14) 0.0286(6) Uani 1 1 d . . .
H46A H 0.4206 0.4573 0.4287 0.043 Uiso 1 1 calc R . .
H46B H 0.2816 0.5221 0.4587 0.043 Uiso 1 1 calc R . .
H46C H 0.4558 0.5768 0.4707 0.043 Uiso 1 1 calc R . .
C47 C 0.5896(3) 0.7457(2) 0.29693(14) 0.0269(6) Uani 1 1 d . . .
H47A H 0.6116 0.8115 0.3301 0.040 Uiso 1 1 calc R . .
H47B H 0.5634 0.7642 0.2560 0.040 Uiso 1 1 calc R . .
H47C H 0.6818 0.7041 0.2947 0.040 Uiso 1 1 calc R . .
C48 C 0.0302(3) 0.5937(2) 0.25276(13) 0.0234(6) Uani 1 1 d . . .
H48A H -0.0418 0.6412 0.2753 0.035 Uiso 1 1 calc R . .
H48B H -0.0133 0.5193 0.2447 0.035 Uiso 1 1 calc R . .
H48C H 0.0454 0.6130 0.2123 0.035 Uiso 1 1 calc R . .
C51 C 0.4344(5) 0.9275(3) 0.5051(2) 0.0235(14) Uani 0.50 1 d PGD A -1
C52 C 0.4731(6) 0.9315(3) 0.4448(2) 0.0261(18) Uani 0.50 1 d PGD A -1
H52 H 0.4423 0.8729 0.4100 0.031 Uiso 0.50 1 calc PR A -1
C53 C 0.5569(7) 1.0214(4) 0.4354(2) 0.0321(18) Uani 0.50 1 d PG A -1
H53 H 0.5833 1.0242 0.3942 0.039 Uiso 0.50 1 calc PR A -1
C54 C 0.6020(7) 1.1073(4) 0.4863(3) 0.0297(16) Uani 0.50 1 d PG A -1
H54 H 0.6592 1.1687 0.4799 0.036 Uiso 0.50 1 calc PR A -1
C55 C 0.5633(7) 1.1032(3) 0.5466(2) 0.0353(19) Uani 0.50 1 d PG A -1
H55 H 0.5941 1.1619 0.5814 0.042 Uiso 0.50 1 calc PR A -1
C56 C 0.4795(6) 1.0133(4) 0.5560(2) 0.0285(18) Uani 0.50 1 d PGD A -1
H56 H 0.4531 1.0105 0.5972 0.034 Uiso 0.50 1 calc PR A -1
C57 C 0.3445(8) 0.8304(5) 0.5160(3) 0.0360(15) Uani 0.50 1 d PD A -1
H57A H 0.3279 0.8414 0.5610 0.054 Uiso 0.25 1 calc PR A -1
H57B H 0.4037 0.7672 0.5039 0.054 Uiso 0.25 1 calc PR A -1
H57C H 0.2435 0.8194 0.4903 0.054 Uiso 0.25 1 calc PR A -1
H57D H 0.3221 0.7772 0.4758 0.054 Uiso 0.25 1 calc PR A -1
H57E H 0.2464 0.8514 0.5328 0.054 Uiso 0.25 1 calc PR A -1
H57F H 0.4065 0.7993 0.5465 0.054 Uiso 0.25 1 calc PR A -1
C61 C 1.0369(6) 0.5280(4) -0.0229(2) 0.0332(14) Uani 0.50 1 d PGD B -1
C62 C 0.9932(6) 0.4188(4) -0.0395(2) 0.034(4) Uani 0.50 1 d PGD B -1
H62 H 1.0200 0.3765 -0.0782 0.041 Uiso 0.50 1 calc PR B -1
C63 C 0.9103(6) 0.3715(3) 0.0006(3) 0.0405(16) Uani 0.50 1 d PG B -1
H63 H 0.8804 0.2968 -0.0107 0.049 Uiso 0.50 1 calc PR B -1
C64 C 0.8711(7) 0.4334(4) 0.0572(3) 0.051(4) Uani 0.50 1 d PG B -1
H64 H 0.8144 0.4010 0.0846 0.061 Uiso 0.50 1 calc PR B -1
C65 C 0.9148(7) 0.5426(4) 0.0738(2) 0.050(2) Uani 0.50 1 d PG B -1
H65 H 0.8880 0.5849 0.1125 0.060 Uiso 0.50 1 calc PR B -1
C66 C 0.9977(6) 0.5899(3) 0.0338(3) 0.036(4) Uani 0.50 1 d PGD B -1
H66 H 1.0276 0.6646 0.0451 0.043 Uiso 0.50 1 calc PR B -1
C67 C 1.1264(13) 0.5790(10) -0.0662(6) 0.069(5) Uani 0.50 1 d PD B -1
H67A H 1.1472 0.6559 -0.0476 0.103 Uiso 0.25 1 calc PR B -1
H67B H 1.0650 0.5687 -0.1075 0.103 Uiso 0.25 1 calc PR B -1
H67C H 1.2253 0.5457 -0.0717 0.103 Uiso 0.25 1 calc PR B -1
H67D H 1.1445 0.5243 -0.1036 0.103 Uiso 0.25 1 calc PR B -1
H67E H 1.2267 0.6115 -0.0437 0.103 Uiso 0.25 1 calc PR B -1
H67F H 1.0664 0.6345 -0.0795 0.103 Uiso 0.25 1 calc PR B -1

loop_
_atom_site_aniso_label
_atom_site_aniso_U_11
_atom_site_aniso_U_22
_atom_site_aniso_U_33
_atom_site_aniso_U_23
_atom_site_aniso_U_13
_atom_site_aniso_U_12
Sn1 0.01446(10) 0.01859(9) 0.01996(10) 0.00430(7) 0.00172(7) 0.00134(6)
Sn2 0.01505(10) 0.01736(9) 0.02159(10) 0.00340(7) 0.00311(7) 0.00162(6)
C1 0.0173(13) 0.0163(11) 0.0129(11) 0.0024(9) -0.0014(9) -0.0026(9)
N1 0.0183(11) 0.0152(10) 0.0264(12) 0.0041(8) 0.0061(9) -0.0025(8)
C2 0.0175(13) 0.0171(11) 0.0152(12) 0.0026(9) -0.0004(10) -0.0013(9)
N2 0.0196(11) 0.0126(9) 0.0251(12) 0.0017(8) 0.0048(9) -0.0025(8)
C3 0.0226(14) 0.0178(12) 0.0237(14) 0.0040(10) 0.0009(11) 0.0031(10)
C4 0.0177(14) 0.0249(13) 0.0256(14) 0.0023(10) 0.0026(11) 0.0048(10)
C5 0.0174(13) 0.0243(13) 0.0223(13) 0.0053(10) 0.0037(10) -0.0025(10)
C6 0.0170(13) 0.0186(12) 0.0152(12) 0.0032(9) 0.0007(10) -0.0021(9)
C7 0.0160(13) 0.0119(11) 0.0229(13) 0.0028(9) 0.0015(10) 0.0007(9)
C8 0.0185(13) 0.0138(11) 0.0225(13) 0.0026(9) -0.0011(10) 0.0011(9)
C9 0.0247(14) 0.0166(12) 0.0219(13) 0.0078(10) 0.0040(11) 0.0019(10)
C10 0.0180(13) 0.0149(11) 0.0303(15) 0.0071(10) 0.0041(11) 0.0009(9)
C11 0.0177(13) 0.0154(11) 0.0243(14) 0.0022(10) -0.0032(10) -0.0015(9)
C12 0.0197(13) 0.0131(11) 0.0208(13) 0.0011(9) 0.0027(10) 0.0016(9)
C13 0.0252(15) 0.0235(13) 0.0255(14) 0.0088(11) -0.0024(12) -0.0018(11)
C14 0.0223(15) 0.0311(15) 0.0382(17) 0.0179(13) 0.0020(13) -0.0028(11)
C15 0.0230(14) 0.0252(13) 0.0198(13) 0.0004(10) -0.0010(11) -0.0038(10)
C16 0.0156(13) 0.0204(12) 0.0182(12) 0.0046(10) 0.0051(10) -0.0024(9)
C17 0.0188(13) 0.0240(13) 0.0194(13) 0.0084(10) 0.0051(10) -0.0040(10)
C18 0.0237(15) 0.0291(14) 0.0201(13) 0.0113(11) 0.0029(11) -0.0034(11)
C19 0.0230(14) 0.0200(12) 0.0275(14) 0.0092(10) 0.0072(11) -0.0036(10)
C20 0.0227(14) 0.0183(12) 0.0236(14) 0.0042(10) 0.0052(11) -0.0052(10)
C21 0.0157(13) 0.0200(12) 0.0210(13) 0.0050(10) 0.0031(10) -0.0047(9)
C22 0.0365(17) 0.0269(14) 0.0197(14) 0.0061(11) -0.0013(12) -0.0082(12)
C23 0.0377(18) 0.0236(14) 0.0341(17) 0.0121(12) 0.0031(14) -0.0020(12)
C24 0.0244(15) 0.0236(13) 0.0242(14) 0.0036(11) -0.0021(11) -0.0046(10)
C25 0.0189(13) 0.0164(11) 0.0157(12) 0.0049(9) -0.0004(10) -0.0011(9)
C26 0.0182(13) 0.0135(11) 0.0167(12) 0.0032(9) 0.0021(10) -0.0019(9)
C27 0.0200(14) 0.0185(12) 0.0284(14) 0.0076(10) 0.0086(11) -0.0002(10)
C28 0.0224(14) 0.0213(13) 0.0312(15) 0.0054(11) 0.0118(12) 0.0050(10)
C29 0.0270(15) 0.0139(11) 0.0235(14) 0.0057(10) 0.0051(11) 0.0027(10)
C30 0.0176(13) 0.0159(11) 0.0164(12) 0.0049(9) 0.0001(10) -0.0019(9)
C31 0.0184(13) 0.0150(11) 0.0185(12) 0.0052(9) 0.0067(10) -0.0004(9)
C32 0.0156(12) 0.0185(12) 0.0192(12) 0.0048(9) 0.0055(10) -0.0019(9)
C33 0.0218(14) 0.0169(12) 0.0224(13) 0.0024(10) 0.0034(11) -0.0060(10)
C34 0.0274(15) 0.0177(12) 0.0251(14) 0.0078(10) 0.0072(11) -0.0001(10)
C35 0.0240(14) 0.0186(12) 0.0226(13) 0.0077(10) 0.0027(11) 0.0019(10)
C36 0.0208(13) 0.0165(12) 0.0167(12) 0.0025(9) 0.0023(10) -0.0022(9)
C37 0.0191(14) 0.0243(13) 0.0267(14) 0.0065(11) 0.0009(11) -0.0025(10)
C38 0.0421(19) 0.0166(13) 0.0357(17) 0.0084(11) 0.0001(14) -0.0020(12)
C39 0.0302(16) 0.0193(13) 0.0264(15) 0.0052(11) -0.0036(12) -0.0046(11)
C40 0.0206(13) 0.0127(11) 0.0184(12) 0.0027(9) 0.0043(10) 0.0011(9)
C41 0.0221(14) 0.0128(11) 0.0219(13) 0.0048(9) 0.0016(10) -0.0012(9)
C42 0.0174(13) 0.0188(12) 0.0265(14) 0.0049(10) -0.0038(11) -0.0010(9)
C43 0.0202(13) 0.0123(11) 0.0276(14) 0.0042(10) 0.0064(11) -0.0006(9)
C44 0.0242(14) 0.0147(11) 0.0218(13) 0.0067(10) 0.0057(11) 0.0031(9)
C45 0.0187(13) 0.0121(11) 0.0211(13) 0.0034(9) 0.0028(10) 0.0024(9)
C46 0.0327(17) 0.0266(14) 0.0263(15) 0.0113(11) -0.0074(12) -0.0063(11)
C47 0.0255(15) 0.0189(13) 0.0371(17) 0.0060(11) 0.0107(12) -0.0037(10)
C48 0.0200(14) 0.0247(13) 0.0279(15) 0.0115(11) 0.0011(11) 0.0011(10)
C51 0.023(3) 0.020(4) 0.032(4) 0.013(3) 0.007(3) 0.001(3)
C52 0.026(4) 0.031(5) 0.022(3) 0.005(3) 0.010(3) -0.005(3)
C53 0.027(4) 0.040(5) 0.031(4) 0.013(3) 0.006(3) -0.003(3)
C54 0.030(4) 0.019(4) 0.041(4) 0.012(3) -0.001(3) -0.004(3)
C55 0.031(5) 0.034(5) 0.039(5) 0.002(3) 0.007(3) 0.001(3)
C56 0.029(5) 0.037(5) 0.020(3) 0.005(3) 0.006(3) 0.007(4)
C57 0.039(4) 0.031(3) 0.044(4) 0.017(3) 0.014(3) 0.001(3)
C61 0.017(3) 0.045(4) 0.046(4) 0.029(3) 0.001(3) 0.005(2)
C62 0.031(8) 0.022(5) 0.046(7) -0.002(5) 0.002(6) 0.012(5)
C63 0.033(4) 0.027(3) 0.063(5) 0.012(3) 0.007(3) 0.003(3)
C64 0.043(7) 0.072(9) 0.055(6) 0.043(6) 0.021(5) 0.028(6)
C65 0.049(5) 0.072(5) 0.026(4) -0.001(3) -0.001(3) 0.029(4)
C66 0.035(8) 0.032(6) 0.036(6) 0.000(5) -0.010(6) 0.005(5)
C67 0.034(7) 0.080(9) 0.117(11) 0.073(9) 0.012(7) -0.001(6)

loop_
_atom_type_symbol
_atom_type_description
_atom_type_scat_dispersion_real
_atom_type_scat_dispersion_imag
_atom_type_scat_source
C C 0.0033 0.0016 'International Tables Vol C Tables 4.2.6.8 and 6.1.1.4'
H H 0.0000 0.0000 'International Tables Vol C Tables 4.2.6.8 and 6.1.1.4'
N N 0.0061 0.0033 'International Tables Vol C Tables 4.2.6.8 and 6.1.1.4'
Sn Sn -0.6537 1.4246 'International Tables Vol C Tables 4.2.6.8 and 6.1.1.4'

loop_
_geom_angle_atom_site_label_1
_geom_angle_atom_site_label_2
_geom_angle_atom_site_label_3
_geom_angle
N1 Sn1 N2 75.49(7)
N1 Sn1 C1 95.03(8)
N2 Sn1 C1 96.10(8)
N2 Sn2 N1 75.87(8)
N2 Sn2 C25 93.99(8)
N1 Sn2 C25 94.28(8)
C2 C1 C6 117.2(2)
C2 C1 Sn1 120.89(17)
C6 C1 Sn1 121.08(18)
Sn2 N1 Sn1 100.51(8)
Sn2 N1 H1A 111.7
Sn1 N1 H1A 111.7
Sn2 N1 H1B 111.7
Sn1 N1 H1B 111.7
H1A N1 H1B 109.4
C3 C2 C1 121.4(2)
C3 C2 C7 119.4(2)
C1 C2 C7 119.1(2)
Sn2 N2 Sn1 100.56(8)
Sn2 N2 H2A 111.7
Sn1 N2 H2A 111.7
Sn2 N2 H2B 111.7
Sn1 N2 H2B 111.7
H2A N2 H2B 109.4
C2 C3 C4 120.5(2)
C2 C3 H3 119.8
C4 C3 H3 119.8
C5 C4 C3 119.6(3)
C5 C4 H4 120.2
C3 C4 H4 120.2
C4 C5 C6 120.6(2)
C4 C5 H5 119.7
C6 C5 H5 119.7
C5 C6 C1 120.7(2)
C5 C6 C16 119.1(2)
C1 C6 C16 120.1(2)
C12 C7 C8 119.9(2)
C12 C7 C2 119.1(2)
C8 C7 C2 121.0(2)
C9 C8 C7 118.8(2)
C9 C8 C13 120.0(2)
C7 C8 C13 121.2(2)
C10 C9 C8 121.9(2)
C10 C9 H9 119.1
C8 C9 H9 119.1
C11 C10 C9 118.5(2)
C11 C10 C14 120.7(2)
C9 C10 C14 120.7(2)
C10 C11 C12 121.7(2)
C10 C11 H11 119.1
C12 C11 H11 119.1
C11 C12 C7 119.0(2)
C11 C12 C15 119.7(2)
C7 C12 C15 121.3(2)
C8 C13 H13A 109.5
C8 C13 H13B 109.5
H13A C13 H13B 109.5
C8 C13 H13C 109.5
H13A C13 H13C 109.5
H13B C13 H13C 109.5
C10 C14 H14A 109.5
C10 C14 H14B 109.5
H14A C14 H14B 109.5
C10 C14 H14C 109.5
H14A C14 H14C 109.5
H14B C14 H14C 109.5
C12 C15 H15A 109.5
C12 C15 H15B 109.5
H15A C15 H15B 109.5
C12 C15 H15C 109.5
H15A C15 H15C 109.5
H15B C15 H15C 109.5
C17 C16 C21 119.2(2)
C17 C16 C6 119.7(2)
C21 C16 C6 121.2(2)
C18 C17 C16 119.6(2)
C18 C17 C22 119.4(2)
C16 C17 C22 121.0(2)
C17 C18 C19 121.9(3)
C17 C18 H18 119.0
C19 C18 H18 119.0
C20 C19 C18 117.6(2)
C20 C19 C23 121.6(2)
C18 C19 C23 120.8(3)
C19 C20 C21 122.7(2)
C19 C20 H20 118.7
C21 C20 H20 118.7
C20 C21 C16 119.0(2)
C20 C21 C24 120.4(2)
C16 C21 C24 120.6(2)
C17 C22 H22A 109.5
C17 C22 H22B 109.5
H22A C22 H22B 109.5
C17 C22 H22C 109.5
H22A C22 H22C 109.5
H22B C22 H22C 109.5
C19 C23 H23A 109.5
C19 C23 H23B 109.5
H23A C23 H23B 109.5
C19 C23 H23C 109.5
H23A C23 H23C 109.5
H23B C23 H23C 109.5
C21 C24 H24A 109.5
C21 C24 H24B 109.5
H24A C24 H24B 109.5
C21 C24 H24C 109.5
H24A C24 H24C 109.5
H24B C24 H24C 109.5
C30 C25 C26 117.4(2)
C30 C25 Sn2 122.30(18)
C26 C25 Sn2 120.28(17)
C27 C26 C25 120.4(2)
C27 C26 C31 118.0(2)
C25 C26 C31 121.5(2)
C28 C27 C26 121.1(2)
C28 C27 H27 119.5
C26 C27 H27 119.5
C27 C28 C29 119.4(3)
C27 C28 H28 120.3
C29 C28 H28 120.3
C30 C29 C28 120.2(2)
C30 C29 H29 119.9
C28 C29 H29 119.9
C29 C30 C25 121.3(2)
C29 C30 C40 118.4(2)
C25 C30 C40 120.1(2)
C36 C31 C32 119.4(2)
C36 C31 C26 120.3(2)
C32 C31 C26 120.2(2)
C33 C32 C31 119.1(2)
C33 C32 C37 119.2(2)
C31 C32 C37 121.6(2)
C34 C33 C32 122.2(2)
C34 C33 H33 118.9
C32 C33 H33 118.9
C33 C34 C35 117.9(2)
C33 C34 C38 121.6(2)
C35 C34 C38 120.6(3)
C36 C35 C34 121.7(2)
C36 C35 H35 119.2
C34 C35 H35 119.2
C35 C36 C31 119.7(2)
C35 C36 C39 118.2(2)
C31 C36 C39 122.0(2)
C32 C37 H37A 109.5
C32 C37 H37B 109.5
H37A C37 H37B 109.5
C32 C37 H37C 109.5
H37A C37 H37C 109.5
H37B C37 H37C 109.5
C34 C38 H38A 109.5
C34 C38 H38B 109.5
H38A C38 H38B 109.5
C34 C38 H38C 109.5
H38A C38 H38C 109.5
H38B C38 H38C 109.5
C36 C39 H39A 109.5
C36 C39 H39B 109.5
H39A C39 H39B 109.5
C36 C39 H39C 109.5
H39A C39 H39C 109.5
H39B C39 H39C 109.5
C41 C40 C45 118.8(2)
C41 C40 C30 119.8(2)
C45 C40 C30 121.4(2)
C42 C41 C40 119.7(2)
C42 C41 C46 118.5(2)
C40 C41 C46 121.7(2)
C41 C42 C43 121.8(2)
C41 C42 H42 119.1
C43 C42 H42 119.1
C44 C43 C42 118.1(2)
C44 C43 C47 122.7(2)
C42 C43 C47 119.2(2)
C43 C44 C45 122.3(2)
C43 C44 H44 118.8
C45 C44 H44 118.8
C44 C45 C40 119.1(2)
C44 C45 C48 119.5(2)
C40 C45 C48 121.3(2)
C41 C46 H46A 109.5
C41 C46 H46B 109.5
H46A C46 H46B 109.5
C41 C46 H46C 109.5
H46A C46 H46C 109.5
H46B C46 H46C 109.5
C43 C47 H47A 109.5
C43 C47 H47B 109.5
H47A C47 H47B 109.5
C43 C47 H47C 109.5
H47A C47 H47C 109.5
H47B C47 H47C 109.5
C45 C48 H48A 109.5
C45 C48 H48B 109.5
H48A C48 H48B 109.5
C45 C48 H48C 109.5
H48A C48 H48C 109.5
H48B C48 H48C 109.5
C52 C51 C56 120.0
C52 C51 C57 120.6(4)
C56 C51 C57 119.4(4)
C53 C52 C51 120.0
C53 C52 H52 120.0
C51 C52 H52 120.0
C52 C53 C54 120.0
C52 C53 H53 120.0
C54 C53 H53 120.0
C53 C54 C55 120.0
C53 C54 H54 120.0
C55 C54 H54 120.0
C54 C55 C56 120.0
C54 C55 H55 120.0
C56 C55 H55 120.0
C55 C56 C51 120.0
C55 C56 H56 120.0
C51 C56 H56 120.0
C51 C57 H57A 109.5
C51 C57 H57B 109.5
H57A C57 H57B 109.5
C51 C57 H57C 109.5
H57A C57 H57C 109.5
H57B C57 H57C 109.5
C51 C57 H57D 109.5
H57A C57 H57D 141.1
H57B C57 H57D 56.3
H57C C57 H57D 56.3
C51 C57 H57E 109.5
H57A C57 H57E 56.3
H57B C57 H57E 141.1
H57C C57 H57E 56.3
H57D C57 H57E 109.5
C51 C57 H57F 109.5
H57A C57 H57F 56.3
H57B C57 H57F 56.3
H57C C57 H57F 141.1
H57D C57 H57F 109.5
H57E C57 H57F 109.5
C62 C61 C66 120.0
C62 C61 C67 119.9(6)
C66 C61 C67 120.1(6)
C63 C62 C61 120.0
C63 C62 H62 120.0
C61 C62 H62 120.0
C62 C63 C64 120.0
C62 C63 H63 120.0
C64 C63 H63 120.0
C65 C64 C63 120.0
C65 C64 H64 120.0
C63 C64 H64 120.0
C64 C65 C66 120.0
C64 C65 H65 120.0
C66 C65 H65 120.0
C65 C66 C61 120.0
C65 C66 H66 120.0
C61 C66 H66 120.0
C61 C67 H67A 109.5
C61 C67 H67B 109.5
H67A C67 H67B 109.5
C61 C67 H67C 109.5
H67A C67 H67C 109.5
H67B C67 H67C 109.5
C61 C67 H67D 109.5
H67A C67 H67D 141.1
H67B C67 H67D 56.3
H67C C67 H67D 56.3
C61 C67 H67E 109.5
H67A C67 H67E 56.3
H67B C67 H67E 141.1
H67C C67 H67E 56.3
H67D C67 H67E 109.5
C61 C67 H67F 109.5
H67A C67 H67F 56.3
H67B C67 H67F 56.3
H67C C67 H67F 141.1
H67D C67 H67F 109.5
H67E C67 H67F 109.5

loop_
_geom_bond_atom_site_label_1
_geom_bond_atom_site_label_2
_geom_bond_distance
Sn1 N1 2.222(2)
Sn1 N2 2.223(2)
Sn1 C1 2.240(3)
Sn2 N2 2.212(2)
Sn2 N1 2.214(2)
Sn2 C25 2.230(3)
C1 C2 1.411(3)
C1 C6 1.417(3)
N1 H1A 0.9200
N1 H1B 0.9200
C2 C3 1.386(4)
C2 C7 1.501(3)
N2 H2A 0.9200
N2 H2B 0.9200
C3 C4 1.392(4)
C3 H3 0.9500
C4 C5 1.383(4)
C4 H4 0.9500
C5 C6 1.398(4)
C5 H5 0.9500
C6 C16 1.492(3)
C7 C12 1.403(4)
C7 C8 1.410(4)
C8 C9 1.393(3)
C8 C13 1.503(4)
C9 C10 1.390(4)
C9 H9 0.9500
C10 C11 1.381(4)
C10 C14 1.514(4)
C11 C12 1.401(3)
C11 H11 0.9500
C12 C15 1.507(4)
C13 H13A 0.9800
C13 H13B 0.9800
C13 H13C 0.9800
C14 H14A 0.9800
C14 H14B 0.9800
C14 H14C 0.9800
C15 H15A 0.9800
C15 H15B 0.9800
C15 H15C 0.9800
C16 C17 1.409(4)
C16 C21 1.410(3)
C17 C18 1.388(4)
C17 C22 1.514(4)
C18 C19 1.395(4)
C18 H18 0.9500
C19 C20 1.384(4)
C19 C23 1.506(4)
C20 C21 1.391(4)
C20 H20 0.9500
C21 C24 1.508(4)
C22 H22A 0.9800
C22 H22B 0.9800
C22 H22C 0.9800
C23 H23A 0.9800
C23 H23B 0.9800
C23 H23C 0.9800
C24 H24A 0.9800
C24 H24B 0.9800
C24 H24C 0.9800
C25 C30 1.410(3)
C25 C26 1.415(3)
C26 C27 1.394(4)
C26 C31 1.506(3)
C27 C28 1.382(4)
C27 H27 0.9500
C28 C29 1.391(4)
C28 H28 0.9500
C29 C30 1.389(4)
C29 H29 0.9500
C30 C40 1.503(3)
C31 C36 1.403(4)
C31 C32 1.404(3)
C32 C33 1.396(3)
C32 C37 1.508(4)
C33 C34 1.388(4)
C33 H33 0.9500
C34 C35 1.393(4)
C34 C38 1.511(4)
C35 C36 1.392(3)
C35 H35 0.9500
C36 C39 1.517(3)
C37 H37A 0.9800
C37 H37B 0.9800
C37 H37C 0.9800
C38 H38A 0.9800
C38 H38B 0.9800
C38 H38C 0.9800
C39 H39A 0.9800
C39 H39B 0.9800
C39 H39C 0.9800
C40 C41 1.407(4)
C40 C45 1.411(4)
C41 C42 1.388(4)
C41 C46 1.512(4)
C42 C43 1.392(4)
C42 H42 0.9500
C43 C44 1.371(4)
C43 C47 1.514(3)
C44 C45 1.397(3)
C44 H44 0.9500
C45 C48 1.510(4)
C46 H46A 0.9800
C46 H46B 0.9800
C46 H46C 0.9800
C47 H47A 0.9800
C47 H47B 0.9800
C47 H47C 0.9800
C48 H48A 0.9800
C48 H48B 0.9800
C48 H48C 0.9800
C51 C52 1.3900
C51 C56 1.3900
C51 C57 1.506(6)
C52 C53 1.3900
C52 H52 0.9500
C53 C54 1.3900
C53 H53 0.9500
C54 C55 1.3900
C54 H54 0.9500
C55 C56 1.3900
C55 H55 0.9500
C56 H56 0.9500
C57 H57A 0.9800
C57 H57B 0.9800
C57 H57C 0.9800
C57 H57D 0.9800
C57 H57E 0.9800
C57 H57F 0.9800
C61 C62 1.3900
C61 C66 1.3900
C61 C67 1.500(9)
C62 C63 1.3900
C62 H62 0.9500
C63 C64 1.3900
C63 H63 0.9500
C64 C65 1.3900
C64 H64 0.9500
C65 C66 1.3900
C65 H65 0.9500
C66 H66 0.9500
C67 H67A 0.9800
C67 H67B 0.9800
C67 H67C 0.9800
C67 H67D 0.9800
C67 H67E 0.9800
C67 H67F 0.9800
